data_1557986
loop_
_publ_author_name
'Aakeroy, Christer B.'
'Bahra, Gurmit S.'
'Brown, Chris R.'
'Hitchcock, Peter B.'
'Patell, Yasmin'
'Seddon, Kenneth R.'

_publ_section_title
;
 L-Proline 2,5-Dihydroxybenzoic Acid (1/1): A Zwitterion Co-crystal
;
_journal_name_full 'Acta Chemica Scandinavica'
_journal_page_first 762
_journal_page_last 767
_journal_paper_doi 10.3891/acta.chem.scand.49-0762
_journal_volume 49
_journal_year 1995
_chemical_formula_moiety 'C7 H6 O4, C5 H9 N O2'
_chemical_formula_sum 'C12 H15 N O6'
_chemical_formula_weight 269.25
_chemical_name_common
;
L-Proline 2,5-Dihydroxybenzoic Acid (1/1)
;
_space_group_IT_number 19
_space_group_name_Hall 'P 2ac 2ab'
_space_group_name_H-M_alt 'P 21 21 21'
_symmetry_cell_setting orthorhombic
_symmetry_Int_Tables_number 19
_symmetry_space_group_name_Hall 'P 2ac 2ab'
_symmetry_space_group_name_H-M 'P 21 21 21'
_cell_angle_alpha 90.
_cell_angle_beta 90.
_cell_angle_gamma 90.
_cell_formula_units_Z 4
_cell_length_a 5.896(2)
_cell_length_b 11.486(1)
_cell_length_c 18.016(3)
_cell_volume 1220.1(5)
_diffrn_ambient_temperature 130
_diffrn_radiation_probe x-ray
_diffrn_radiation_type MoK\a
_diffrn_radiation_wavelength 0.71069
_exptl_absorpt_coefficient_mu 0.110
_exptl_crystal_density_diffrn 1.470
_exptl_crystal_F_000 568
_refine_ls_number_parameters 217
_refine_ls_number_reflns 973
_refine_ls_R_factor_gt 0.039
_refine_ls_wR_factor_gt 0.044
_cod_data_source_file Acta-Chem-Scand-1995-49-762.cif
_cod_data_source_block 1
_cod_depositor_comments
;
Said to be low temperature cold dinitrogen stream
however, T(K) never given - arbitrarily fixed at 130 K...
Thermal parameters for H atoms fixed at U = 0.04
;
_cod_database_code 1557986

loop_
_space_group_symop_id
_space_group_symop_operation_xyz
1 x,y,z
2 1/2-x,-y,1/2+z
3 1/2+x,1/2-y,-z
4 -x,1/2+y,1/2-z

loop_
_atom_site_label
_atom_site_type_symbol
_atom_site_thermal_displace_type
_atom_site_fract_x
_atom_site_fract_y
_atom_site_fract_z
_atom_site_occupancy
_atom_site_U_iso_or_equiv
_atom_site_calc_flag
_atom_site_refinement_flags
_atom_site_disorder_assembly
_atom_site_disorder_group
O1 O Uiso 0.2703(4) 0.8058(2) 0.54140(10) 1.000 0.0320(10) . . . .
O2 O Uiso -0.0300(5) 0.8498(2) 0.61050(10) 1.000 0.0400(10) . . . .
O3 O Uiso -0.2217(4) 0.6874(2) 0.6889(2) 1.000 0.047(2) . . . .
O4 O Uiso 0.4965(5) 0.4017(2) 0.61760(10) 1.000 0.0360(10) . . . .
C1 C Uiso 0.1273(6) 0.6603(3) 0.6208(2) 1.000 0.026(2) . . . .
C2 C Uiso -0.0429(6) 0.6204(3) 0.6677(2) 1.000 0.032(2) . . . .
C3 C Uiso -0.0306(7) 0.5071(3) 0.6953(2) 1.000 0.035(2) . . . .
C4 C Uiso 0.1499(7) 0.4365(3) 0.6783(2) 1.000 0.030(2) . . . .
C5 C Uiso 0.3229(6) 0.4760(3) 0.6318(2) 1.000 0.026(2) . . . .
O5 O Uiso 0.2388(4) 0.0191(2) 0.50230(10) 1.000 0.0280(10) . . . .
C6 C Uiso 0.3115(6) 0.5879(3) 0.6030(2) 1.000 0.023(2) . . . .
O6 O Uiso 0.4474(4) 0.1795(2) 0.48850(10) 1.000 0.0310(10) . . . .
C7 C Uiso 0.1154(6) 0.7793(3) 0.5905(2) 1.000 0.027(2) . . . .
N N Uiso 0.8007(5) 0.1046(2) 0.56390(10) 1.000 0.0240(10) . . . .
C8 C Uiso 0.5962(6) 0.0266(3) 0.5623(2) 1.000 0.023(2) . . . .
C9 C Uiso 0.5207(6) 0.0193(3) 0.6446(2) 1.000 0.028(2) . . . .
C10 C Uiso 0.6069(7) 0.1318(3) 0.6778(2) 1.000 0.033(2) . . . .
C11 C Uiso 0.8385(7) 0.1452(3) 0.6429(2) 1.000 0.035(2) . . . .
C12 C Uiso 0.4165(6) 0.0820(3) 0.5131(2) 1.000 0.023(2) . . . .
H3 H Uiso -0.158(8) 0.480(4) 0.723(2) 1.000 0.0400 . . . .
H(O1) H Uiso 0.257(8) 0.894(4) 0.533(3) 1.000 0.0400 . . . .
H4 H Uiso 0.162(7) 0.358(4) 0.702(2) 1.000 0.0400 . . . .
H(O3) H Uiso -0.175(8) 0.760(4) 0.666(3) 1.000 0.0400 . . . .
H(O4) H Uiso 0.593(8) 0.432(4) 0.587(2) 1.000 0.0400 . . . .
H6 H Uiso 0.444(7) 0.615(4) 0.581(2) 1.000 0.0400 . . . .
H(NA) H Uiso 0.767(7) 0.172(4) 0.526(2) 1.000 0.0400 . . . .
H(NB) H Uiso 0.923(7) 0.066(4) 0.544(2) 1.000 0.0400 . . . .
H8 H Uiso 0.634(7) -0.048(4) 0.542(2) 1.000 0.0400 . . . .
H9A H Uiso 0.591(8) -0.049(4) 0.668(2) 1.000 0.0400 . . . .
H9B H Uiso 0.341(8) 0.009(4) 0.646(2) 1.000 0.0400 . . . .
H10A H Uiso 0.619(7) 0.136(4) 0.732(2) 1.000 0.0400 . . . .
H10B H Uiso 0.511(8) 0.197(4) 0.663(2) 1.000 0.0400 . . . .
H11A H Uiso 0.899(8) 0.227(4) 0.638(2) 1.000 0.0400 . . . .
H11B H Uiso 0.967(9) 0.096(4) 0.663(2) 1.000 0.0400 . . . .

loop_
_atom_type_symbol
_atom_type_description
_atom_type_scat_dispersion_real
_atom_type_scat_dispersion_imag
_atom_type_scat_source
C C 0.0033 0.0016 ' International Tables Vol C Tables 4.2.6.8 and 6.1.1.4'
H H 0.0000 0.0000 ' International Tables Vol C Tables 4.2.6.8 and 6.1.1.4'
N N 0.0061 0.0033 ' International Tables Vol C Tables 4.2.6.8 and 6.1.1.4'
O O 0.0106 0.0060 ' International Tables Vol C Tables 4.2.6.8 and 6.1.1.4'

loop_
_geom_angle_atom_site_label_1
_geom_angle_atom_site_label_2
_geom_angle_atom_site_label_3
_geom_angle
_geom_angle_site_symmetry_1
_geom_angle_site_symmetry_2
_geom_angle_site_symmetry_3
_geom_angle_publ_flag
C7 O1 H(O1) 106(3) . . . no
C2 O3 H(O3) 99(3) . . . no
C5 O4 H(O4) 111(3) . . . no
C6 C1 C7 120.1(3) . . . no
C2 C1 C6 120.1(3) . . . no
C2 C1 C7 119.8(3) . . . no
O3 C2 C3 117.9(3) . . . yes
O3 C2 C1 123.0(3) . . . yes
C1 C2 C3 119.1(3) . . . no
C2 C3 C4 120.8(3) . . . no
C3 C4 C5 120.6(3) . . . no
C4 C5 C6 119.4(3) . . . no
O4 C5 C4 117.4(3) . . . yes
O4 C5 C6 123.3(3) . . . yes
C1 C6 C5 120.0(3) . . . no
O1 C7 O2 122.0(3) . . . yes
O1 C7 C1 115.7(3) . . . yes
O2 C7 C1 122.3(3) . . . yes
C8 N C11 108.7(2) . . . yes
C4 C3 H3 122(3) . . . no
C2 C3 H3 117(3) . . . no
C3 C4 H4 120(2) . . . no
C5 C4 H4 120(2) . . . no
C1 C6 H6 123(3) . . . no
C5 C6 H6 115(3) . . . no
C8 N H(NB) 110(3) . . . no
C11 N H(NA) 114(2) . . . no
C8 N H(NA) 106(2) . . . no
H(NA) N H(NB) 105(3) . . . no
C11 N H(NB) 114(2) . . . no
N C8 C12 108.7(3) . . . yes
N C8 C9 104.1(3) . . . yes
C9 C8 C12 112.3(3) . . . no
C8 C9 C10 103.6(3) . . . no
C9 C10 C11 103.1(3) . . . no
N C11 C10 103.1(3) . . . yes
O5 C12 C8 114.9(3) . . . yes
O6 C12 C8 119.5(3) . . . yes
O5 C12 O6 125.6(3) . . . yes
N C8 H8 111(2) . . . no
C9 C8 H8 113(2) . . . no
C12 C8 H8 108(2) . . . no
C8 C9 H9A 109(2) . . . no
C8 C9 H9B 108(2) . . . no
C10 C9 H9A 112(3) . . . no
C10 C9 H9B 115(2) . . . no
H9A C9 H9B 109(4) . . . no
C9 C10 H10A 117(3) . . . no
C9 C10 H10B 111(3) . . . no
C11 C10 H10A 110(2) . . . no
C11 C10 H10B 109(3) . . . no
H10A C10 H10B 106(3) . . . no
N C11 H11A 105(2) . . . no
N C11 H11B 106(2) . . . no
C10 C11 H11A 117(3) . . . no
C10 C11 H11B 118(3) . . . no
H11A C11 H11B 107(4) . . . no

loop_
_geom_bond_atom_site_label_1
_geom_bond_atom_site_label_2
_geom_bond_distance
_geom_bond_site_symmetry_1
_geom_bond_site_symmetry_2
_geom_bond_publ_flag
O1 C7 1.307(4) . . yes
O2 C7 1.233(4) . . yes
O3 C2 1.360(4) . . yes
O4 C5 1.357(4) . . yes
O1 H(O1) 1.03(5) . . no
O3 H(O3) 0.97(5) . . no
O4 H(O4) 0.87(4) . . no
C1 C7 1.474(5) . . no
C1 C2 1.390(5) . . no
C1 C6 1.405(5) . . no
C2 C3 1.395(5) . . no
C3 C4 1.373(6) . . no
C4 C5 1.396(5) . . no
C5 C6 1.388(5) . . no
O5 C12 1.288(4) . . yes
O6 C12 1.218(4) . . yes
N C8 1.502(4) . . yes
N C11 1.514(4) . . yes
C3 H3 0.95(4) . . no
C4 H4 1.00(4) . . no
C6 H6 0.93(4) . . no
N H(NA) 1.05(4) . . no
N H(NB) 0.92(4) . . no
C8 C9 1.550(5) . . no
C8 C12 1.521(5) . . no
C9 C10 1.512(5) . . no
C10 C11 1.511(6) . . no
C8 H8 0.96(4) . . no
C9 H9A 0.98(4) . . no
C9 H9B 1.07(5) . . no
C10 H10A 0.98(4) . . no
C10 H10B 0.98(5) . . no
C11 H11A 1.01(5) . . no
C11 H11B 1.01(5) . . no

loop_
_geom_hbond_atom_site_label_D
_geom_hbond_atom_site_label_H
_geom_hbond_atom_site_label_A
_geom_hbond_distance_DH
_geom_hbond_distance_HA
_geom_hbond_distance_DA
_geom_hbond_angle_DHA
_geom_hbond_site_symmetry_A
_geom_hbond_publ_flag
N H(NA) O6 1.05(4) 2.00(4) 2.631(4) 115(3) . yes
N H(NA) O6 1.05(4) 2.03(4) 2.791(3) 127(3) 3_556 yes
N H(NB) O5 0.92(4) 2.08(4) 2.978(4) 166(4) 1_655 yes
O1 H(O1) O5 1.03(5) 1.54(5) 2.556(3) 168(5) 1_565 yes
O3 H(O3) O2 0.97(5) 1.67(5) 2.599(4) 158(4) . yes
O4 H(O4) O5 0.87(4) 1.91(4) 2.745(3) 162(4) 3_556 yes
C10 H10B O4 0.98(5) 2.49(5) 3.348(4) 147(4) . yes
C11 H11A O6 1.01(5) 2.54(4) 3.173(4) 121(3) 3_556 yes

loop_
_geom_torsion_atom_site_label_1
_geom_torsion_atom_site_label_2
_geom_torsion_atom_site_label_3
_geom_torsion_atom_site_label_4
_geom_torsion
_geom_torsion_site_symmetry_1
_geom_torsion_site_symmetry_2
_geom_torsion_site_symmetry_3
_geom_torsion_site_symmetry_4
_geom_torsion_publ_flag
C6 C1 C2 O3 177.9(3) . . . . no
C6 C1 C2 C3 -1.4(5) . . . . no
C7 C1 C2 O3 -1.4(5) . . . . no
C7 C1 C2 C3 179.3(3) . . . . no
C2 C1 C6 C5 0.5(5) . . . . no
C7 C1 C6 C5 179.8(3) . . . . no
C2 C1 C7 O1 -173.7(3) . . . . no
C2 C1 C7 O2 6.9(5) . . . . no
C6 C1 C7 O1 7.1(5) . . . . no
C6 C1 C7 O2 -172.4(3) . . . . no
O3 C2 C3 C4 -177.5(3) . . . . no
C1 C2 C3 C4 1.8(5) . . . . no
C2 C3 C4 C5 -1.3(6) . . . . no
C3 C4 C5 O4 179.8(3) . . . . no
C3 C4 C5 C6 0.3(6) . . . . no
O4 C5 C6 C1 -179.4(3) . . . . no
C4 C5 C6 C1 0.1(5) . . . . no
C11 N C8 C9 -2.1(3) . . . . no
C11 N C8 C12 117.8(3) . . . . no
C8 N C11 C10 -22.9(3) . . . . no
N C8 C9 C10 26.3(3) . . . . no
C12 C8 C9 C10 -91.1(3) . . . . no
N C8 C12 O5 174.7(3) . . . . no
N C8 C12 O6 -6.4(4) . . . . no
C9 C8 C12 O5 -70.6(4) . . . . no
C9 C8 C12 O6 108.4(4) . . . . no
C8 C9 C10 C11 -40.8(3) . . . . no
C9 C10 C11 N 39.1(3) . . . . no
